data_4024428
loop_
_publ_author_name
'Minmin Yang'
'Thomas Albrecht-Schmitt'
'Vince Cammarata'
'Peter Livant'
'David S. Makhanu'
'Richard Sykora'
'Wei Zhu'

_publ_section_title
;
Trialkylamines More Planar at Nitrogen Than Triisopropylamine in the Solid
State
;
_journal_name_full 'Journal of Organic Chemistry'
_journal_page_first 2671
_journal_page_last 2678
_journal_paper_doi 10.1021/jo802086h
_journal_volume 74
_journal_year 2009
_chemical_formula_moiety 'C16 H31 N O2'
_chemical_formula_sum 'C16 H31 N O2'
_chemical_formula_weight 269.42
_chemical_name_systematic
; 
 2-(Dicyclohexylamino)-2-methylpropane-1,3-diol 
;
_space_group_IT_number 14
_symmetry_cell_setting monoclinic
_symmetry_space_group_name_Hall '-P 2ybc'
_symmetry_space_group_name_H-M 'P 1 21/c 1'
_atom_sites_solution_hydrogens geom
_atom_sites_solution_primary direct
_atom_sites_solution_secondary difmap
_audit_creation_method SHELXL-97
_cell_angle_alpha 90.00
_cell_angle_beta 95.762(2)
_cell_angle_gamma 90.00
_cell_formula_units_Z 4
_cell_length_a 6.4556(7)
_cell_length_b 13.4106(15)
_cell_length_c 17.6286(19)
_cell_measurement_reflns_used 2775
_cell_measurement_temperature 193(2)
_cell_measurement_theta_max 25.34
_cell_measurement_theta_min 1.91
_cell_volume 1518.5(3)
_computing_cell_refinement 'SMART, SAINT'
_computing_data_collection SMART
_computing_data_reduction SAINT
_computing_molecular_graphics 'SHELXTL (Bruker, 1998)'
_computing_structure_refinement 'SHELXL-97 (Sheldrick, 1997)'
_computing_structure_solution 'SHELXS-97 (Sheldrick, 1990)'
_diffrn_ambient_temperature 193(2)
_diffrn_measured_fraction_theta_full 1.000
_diffrn_measured_fraction_theta_max 1.000
_diffrn_measurement_device_type 'Bruker APEX'
_diffrn_measurement_method '0.3 wide w/ exposures'
_diffrn_radiation_monochromator graphite
_diffrn_radiation_source 'fine-focus sealed tube'
_diffrn_radiation_type MoK\a
_diffrn_radiation_wavelength 0.71073
_diffrn_reflns_av_R_equivalents 0.0423
_diffrn_reflns_av_sigmaI/netI 0.0258
_diffrn_reflns_limit_h_max 7
_diffrn_reflns_limit_h_min -7
_diffrn_reflns_limit_k_max 16
_diffrn_reflns_limit_k_min -16
_diffrn_reflns_limit_l_max 21
_diffrn_reflns_limit_l_min -21
_diffrn_reflns_number 12299
_diffrn_reflns_theta_full 25.34
_diffrn_reflns_theta_max 25.34
_diffrn_reflns_theta_min 1.91
_exptl_absorpt_coefficient_mu 0.076
_exptl_absorpt_correction_T_max 0.9944
_exptl_absorpt_correction_T_min 0.9485
_exptl_absorpt_correction_type analytical
_exptl_absorpt_process_details '(Bruker, 1998)'
_exptl_crystal_colour colorless
_exptl_crystal_density_diffrn 1.179
_exptl_crystal_density_method 'not measured'
_exptl_crystal_description needle
_exptl_crystal_F_000 600
_exptl_crystal_size_max 1.35
_exptl_crystal_size_mid 0.110
_exptl_crystal_size_min 0.094
_refine_diff_density_max 0.271
_refine_diff_density_min -0.254
_refine_diff_density_rms 0.048
_refine_ls_extinction_coef 0.011(3)
_refine_ls_extinction_expression Fc^*^=kFc[1+0.001xFc^2^\l^3^/sin(2\q)]^-1/4^
_refine_ls_extinction_method SHELXL
_refine_ls_goodness_of_fit_ref 1.052
_refine_ls_hydrogen_treatment constr
_refine_ls_matrix_type full
_refine_ls_number_parameters 173
_refine_ls_number_reflns 2775
_refine_ls_number_restraints 0
_refine_ls_restrained_S_all 1.052
_refine_ls_R_factor_all 0.0511
_refine_ls_R_factor_gt 0.0458
_refine_ls_shift/su_max 0.000
_refine_ls_shift/su_mean 0.000
_refine_ls_structure_factor_coef Fsqd
_refine_ls_weighting_details 'calc w=1/[\s^2^(Fo^2^)+(0.0814P)^2^+0.2325P] where P=(Fo^2^+2Fc^2^)/3'
_refine_ls_weighting_scheme calc
_refine_ls_wR_factor_gt 0.1260
_refine_ls_wR_factor_ref 0.1298
_reflns_number_gt 2346
_reflns_number_total 2775
_reflns_threshold_expression >2sigma(I)
_cod_data_source_file jo802086h_si_007.cif
_cod_data_source_block cmpd14
_cod_original_sg_symbol_H-M 'P 21/c'
_cod_database_code 4024428

loop_
_symmetry_equiv_pos_as_xyz
'x, y, z'
'-x, y+1/2, -z+1/2'
'-x, -y, -z'
'x, -y-1/2, z-1/2'

loop_
_atom_site_label
_atom_site_type_symbol
_atom_site_fract_x
_atom_site_fract_y
_atom_site_fract_z
_atom_site_U_iso_or_equiv
_atom_site_adp_type
_atom_site_occupancy
_atom_site_symmetry_multiplicity
_atom_site_calc_flag
_atom_site_refinement_flags
_atom_site_disorder_assembly
_atom_site_disorder_group
O1 O 0.01613(15) 0.69909(7) 0.29974(6) 0.0361(3) Uani 1 1 d . . .
H1A H 0.0128 0.7617 0.2923 0.048 Uiso 1 1 d . . .
O2 O 0.65328(16) 0.68594(8) 0.37465(7) 0.0420(3) Uani 1 1 d . . .
H2A H 0.7728 0.6756 0.3599 0.064 Uiso 1 1 d . . .
N1 N 0.24141(16) 0.86607(8) 0.29706(6) 0.0238(3) Uani 1 1 d . . .
C1 C 0.2738(2) 0.86539(10) 0.21457(7) 0.0255(3) Uani 1 1 d . . .
H1B H 0.3110 0.7953 0.2020 0.031 Uiso 1 1 calc R . .
C2 C 0.4500(2) 0.93178(10) 0.19052(8) 0.0304(3) Uani 1 1 d . . .
H2B H 0.4188 1.0024 0.2010 0.036 Uiso 1 1 calc R . .
H2C H 0.5822 0.9140 0.2209 0.036 Uiso 1 1 calc R . .
C3 C 0.4746(3) 0.91886(11) 0.10555(8) 0.0386(4) Uani 1 1 d . . .
H3A H 0.5856 0.9639 0.0910 0.046 Uiso 1 1 calc R . .
H3B H 0.5170 0.8494 0.0959 0.046 Uiso 1 1 calc R . .
C4 C 0.2728(3) 0.94201(11) 0.05704(8) 0.0420(4) Uani 1 1 d . . .
H4A H 0.2908 0.9296 0.0027 0.050 Uiso 1 1 calc R . .
H4B H 0.2377 1.0133 0.0627 0.050 Uiso 1 1 calc R . .
C5 C 0.0959(3) 0.87785(11) 0.08054(8) 0.0379(4) Uani 1 1 d . . .
H5A H 0.1240 0.8071 0.0694 0.046 Uiso 1 1 calc R . .
H5B H -0.0355 0.8972 0.0503 0.046 Uiso 1 1 calc R . .
C6 C 0.0706(2) 0.88936(11) 0.16546(8) 0.0326(3) Uani 1 1 d . . .
H6A H -0.0405 0.8440 0.1794 0.039 Uiso 1 1 calc R . .
H6B H 0.0280 0.9586 0.1757 0.039 Uiso 1 1 calc R . .
C7 C 0.2273(2) 0.96823(9) 0.32824(7) 0.0249(3) Uani 1 1 d . . .
H7A H 0.1895 1.0108 0.2824 0.030 Uiso 1 1 calc R . .
C8 C 0.4278(2) 1.01579(10) 0.36686(8) 0.0279(3) Uani 1 1 d . . .
H8A H 0.4730 0.9795 0.4146 0.033 Uiso 1 1 calc R . .
H8B H 0.5400 1.0105 0.3327 0.033 Uiso 1 1 calc R . .
C9 C 0.3906(2) 1.12511(10) 0.38486(8) 0.0333(3) Uani 1 1 d . . .
H9A H 0.5196 1.1541 0.4110 0.040 Uiso 1 1 calc R . .
H9B H 0.3559 1.1622 0.3367 0.040 Uiso 1 1 calc R . .
C10 C 0.2144(2) 1.13675(11) 0.43528(9) 0.0374(4) Uani 1 1 d . . .
H10A H 0.1921 1.2084 0.4454 0.045 Uiso 1 1 calc R . .
H10B H 0.2521 1.1031 0.4847 0.045 Uiso 1 1 calc R . .
C11 C 0.0146(2) 1.09143(11) 0.39640(8) 0.0342(4) Uani 1 1 d . . .
H11A H -0.0976 1.0974 0.4305 0.041 Uiso 1 1 calc R . .
H11B H -0.0287 1.1288 0.3490 0.041 Uiso 1 1 calc R . .
C12 C 0.0455(2) 0.98195(10) 0.37717(8) 0.0309(3) Uani 1 1 d . . .
H12A H -0.0838 0.9557 0.3492 0.037 Uiso 1 1 calc R . .
H12B H 0.0733 0.9433 0.4250 0.037 Uiso 1 1 calc R . .
C13 C 0.3423(2) 0.78239(9) 0.34297(7) 0.0253(3) Uani 1 1 d . . .
C14 C 0.2354(2) 0.68503(10) 0.31180(8) 0.0292(3) Uani 1 1 d . . .
H14A H 0.2895 0.6663 0.2632 0.035 Uiso 1 1 calc R . .
H14B H 0.2675 0.6302 0.3487 0.035 Uiso 1 1 calc R . .
C15 C 0.5766(2) 0.77408(10) 0.33688(8) 0.0298(3) Uani 1 1 d . . .
H15A H 0.6034 0.7717 0.2826 0.036 Uiso 1 1 calc R . .
H15B H 0.6490 0.8331 0.3606 0.036 Uiso 1 1 calc R . .
C16 C 0.3026(2) 0.78737(11) 0.42691(8) 0.0333(4) Uani 1 1 d . . .
H16A H 0.1527 0.7931 0.4308 0.050 Uiso 1 1 calc R . .
H16B H 0.3741 0.8455 0.4508 0.050 Uiso 1 1 calc R . .
H16C H 0.3555 0.7266 0.4530 0.050 Uiso 1 1 calc R . .

loop_
_atom_site_aniso_label
_atom_site_aniso_U_11
_atom_site_aniso_U_22
_atom_site_aniso_U_33
_atom_site_aniso_U_23
_atom_site_aniso_U_13
_atom_site_aniso_U_12
O1 0.0238(6) 0.0368(5) 0.0478(6) 0.0017(4) 0.0038(4) -0.0034(4)
O2 0.0294(6) 0.0414(6) 0.0558(7) 0.0190(5) 0.0074(5) 0.0088(4)
N1 0.0236(6) 0.0275(6) 0.0205(6) 0.0022(4) 0.0034(4) 0.0023(4)
C1 0.0275(7) 0.0281(7) 0.0213(7) 0.0011(5) 0.0051(5) 0.0015(5)
C2 0.0309(8) 0.0330(7) 0.0280(7) 0.0033(6) 0.0071(6) -0.0007(6)
C3 0.0522(10) 0.0346(8) 0.0323(8) 0.0015(6) 0.0195(7) -0.0057(7)
C4 0.0719(12) 0.0331(8) 0.0218(7) 0.0022(6) 0.0085(7) -0.0016(7)
C5 0.0502(10) 0.0390(8) 0.0236(7) 0.0000(6) -0.0019(6) 0.0022(7)
C6 0.0323(8) 0.0399(8) 0.0252(7) 0.0009(6) 0.0009(6) 0.0029(6)
C7 0.0227(7) 0.0291(7) 0.0227(6) 0.0013(5) 0.0020(5) 0.0024(5)
C8 0.0232(7) 0.0327(7) 0.0277(7) 0.0003(5) 0.0019(5) 0.0005(5)
C9 0.0309(8) 0.0337(8) 0.0344(8) -0.0023(6) -0.0016(6) -0.0003(6)
C10 0.0360(9) 0.0401(8) 0.0351(8) -0.0091(6) -0.0010(6) 0.0066(6)
C11 0.0282(8) 0.0429(8) 0.0318(7) -0.0044(6) 0.0039(6) 0.0080(6)
C12 0.0239(7) 0.0387(8) 0.0308(7) -0.0013(6) 0.0057(6) 0.0013(6)
C13 0.0234(7) 0.0287(7) 0.0239(7) 0.0045(5) 0.0033(5) 0.0015(5)
C14 0.0246(7) 0.0312(7) 0.0319(7) 0.0038(6) 0.0043(6) 0.0004(5)
C15 0.0237(7) 0.0313(7) 0.0343(7) 0.0071(6) 0.0023(6) 0.0018(5)
C16 0.0367(8) 0.0371(8) 0.0263(7) 0.0052(6) 0.0045(6) 0.0019(6)

loop_
_atom_type_symbol
_atom_type_description
_atom_type_scat_dispersion_real
_atom_type_scat_dispersion_imag
_atom_type_scat_source
C C 0.0033 0.0016 'International Tables Vol C Tables 4.2.6.8 and 6.1.1.4'
H H 0.0000 0.0000 'International Tables Vol C Tables 4.2.6.8 and 6.1.1.4'
N N 0.0061 0.0033 'International Tables Vol C Tables 4.2.6.8 and 6.1.1.4'
O O 0.0106 0.0060 'International Tables Vol C Tables 4.2.6.8 and 6.1.1.4'

loop_
_geom_angle_atom_site_label_1
_geom_angle_atom_site_label_2
_geom_angle_atom_site_label_3
_geom_angle
_geom_angle_site_symmetry_1
_geom_angle_site_symmetry_3
_geom_angle_publ_flag
C14 O1 H1A 99.4 . . ?
C15 O2 H2A 106.0 . . ?
C7 N1 C1 112.79(9) . . ?
C7 N1 C13 122.20(10) . . ?
C1 N1 C13 115.32(9) . . ?
N1 C1 C6 110.73(10) . . ?
N1 C1 C2 116.50(11) . . ?
C6 C1 C2 109.75(11) . . ?
N1 C1 H1B 106.4 . . ?
C6 C1 H1B 106.4 . . ?
C2 C1 H1B 106.4 . . ?
C3 C2 C1 110.88(11) . . ?
C3 C2 H2B 109.5 . . ?
C1 C2 H2B 109.5 . . ?
C3 C2 H2C 109.5 . . ?
C1 C2 H2C 109.5 . . ?
H2B C2 H2C 108.1 . . ?
C4 C3 C2 111.13(12) . . ?
C4 C3 H3A 109.4 . . ?
C2 C3 H3A 109.4 . . ?
C4 C3 H3B 109.4 . . ?
C2 C3 H3B 109.4 . . ?
H3A C3 H3B 108.0 . . ?
C3 C4 C5 110.90(12) . . ?
C3 C4 H4A 109.5 . . ?
C5 C4 H4A 109.5 . . ?
C3 C4 H4B 109.5 . . ?
C5 C4 H4B 109.5 . . ?
H4A C4 H4B 108.0 . . ?
C4 C5 C6 111.49(12) . . ?
C4 C5 H5A 109.3 . . ?
C6 C5 H5A 109.3 . . ?
C4 C5 H5B 109.3 . . ?
C6 C5 H5B 109.3 . . ?
H5A C5 H5B 108.0 . . ?
C5 C6 C1 111.24(12) . . ?
C5 C6 H6A 109.4 . . ?
C1 C6 H6A 109.4 . . ?
C5 C6 H6B 109.4 . . ?
C1 C6 H6B 109.4 . . ?
H6A C6 H6B 108.0 . . ?
N1 C7 C12 113.44(10) . . ?
N1 C7 C8 117.83(10) . . ?
C12 C7 C8 110.98(11) . . ?
N1 C7 H7A 104.3 . . ?
C12 C7 H7A 104.3 . . ?
C8 C7 H7A 104.3 . . ?
C9 C8 C7 110.35(11) . . ?
C9 C8 H8A 109.6 . . ?
C7 C8 H8A 109.6 . . ?
C9 C8 H8B 109.6 . . ?
C7 C8 H8B 109.6 . . ?
H8A C8 H8B 108.1 . . ?
C10 C9 C8 111.30(12) . . ?
C10 C9 H9A 109.4 . . ?
C8 C9 H9A 109.4 . . ?
C10 C9 H9B 109.4 . . ?
C8 C9 H9B 109.4 . . ?
H9A C9 H9B 108.0 . . ?
C9 C10 C11 110.17(12) . . ?
C9 C10 H10A 109.6 . . ?
C11 C10 H10A 109.6 . . ?
C9 C10 H10B 109.6 . . ?
C11 C10 H10B 109.6 . . ?
H10A C10 H10B 108.1 . . ?
C12 C11 C10 111.13(12) . . ?
C12 C11 H11A 109.4 . . ?
C10 C11 H11A 109.4 . . ?
C12 C11 H11B 109.4 . . ?
C10 C11 H11B 109.4 . . ?
H11A C11 H11B 108.0 . . ?
C11 C12 C7 111.37(11) . . ?
C11 C12 H12A 109.4 . . ?
C7 C12 H12A 109.4 . . ?
C11 C12 H12B 109.4 . . ?
C7 C12 H12B 109.4 . . ?
H12A C12 H12B 108.0 . . ?
N1 C13 C16 112.65(10) . . ?
N1 C13 C15 113.38(10) . . ?
C16 C13 C15 109.52(11) . . ?
N1 C13 C14 106.61(10) . . ?
C16 C13 C14 105.52(10) . . ?
C15 C13 C14 108.76(11) . . ?
O1 C14 C13 110.01(11) . . ?
O1 C14 H14A 109.7 . . ?
C13 C14 H14A 109.7 . . ?
O1 C14 H14B 109.7 . . ?
C13 C14 H14B 109.7 . . ?
H14A C14 H14B 108.2 . . ?
O2 C15 C13 109.13(11) . . ?
O2 C15 H15A 109.9 . . ?
C13 C15 H15A 109.9 . . ?
O2 C15 H15B 109.9 . . ?
C13 C15 H15B 109.9 . . ?
H15A C15 H15B 108.3 . . ?
C13 C16 H16A 109.5 . . ?
C13 C16 H16B 109.5 . . ?
H16A C16 H16B 109.5 . . ?
C13 C16 H16C 109.5 . . ?
H16A C16 H16C 109.5 . . ?
H16B C16 H16C 109.5 . . ?

loop_
_geom_bond_atom_site_label_1
_geom_bond_atom_site_label_2
_geom_bond_distance
_geom_bond_site_symmetry_2
_geom_bond_publ_flag
O1 C14 1.4225(17) . ?
O1 H1A 0.8500 . ?
O2 C15 1.4211(16) . ?
O2 H2A 0.8500 . ?
N1 C7 1.4824(16) . ?
N1 C1 1.4898(15) . ?
N1 C13 1.4943(16) . ?
C1 C6 1.5318(19) . ?
C1 C2 1.5369(18) . ?
C1 H1B 1.0000 . ?
C2 C3 1.5319(19) . ?
C2 H2B 0.9900 . ?
C2 H2C 0.9900 . ?
C3 C4 1.517(2) . ?
C3 H3A 0.9900 . ?
C3 H3B 0.9900 . ?
C4 C5 1.520(2) . ?
C4 H4A 0.9900 . ?
C4 H4B 0.9900 . ?
C5 C6 1.5298(19) . ?
C5 H5A 0.9900 . ?
C5 H5B 0.9900 . ?
C6 H6A 0.9900 . ?
C6 H6B 0.9900 . ?
C7 C12 1.5361(18) . ?
C7 C8 1.5389(18) . ?
C7 H7A 1.0000 . ?
C8 C9 1.5241(19) . ?
C8 H8A 0.9900 . ?
C8 H8B 0.9900 . ?
C9 C10 1.520(2) . ?
C9 H9A 0.9900 . ?
C9 H9B 0.9900 . ?
C10 C11 1.525(2) . ?
C10 H10A 0.9900 . ?
C10 H10B 0.9900 . ?
C11 C12 1.524(2) . ?
C11 H11A 0.9900 . ?
C11 H11B 0.9900 . ?
C12 H12A 0.9900 . ?
C12 H12B 0.9900 . ?
C13 C16 1.5284(18) . ?
C13 C15 1.5309(19) . ?
C13 C14 1.5515(19) . ?
C14 H14A 0.9900 . ?
C14 H14B 0.9900 . ?
C15 H15A 0.9900 . ?
C15 H15B 0.9900 . ?
C16 H16A 0.9800 . ?
C16 H16B 0.9800 . ?
C16 H16C 0.9800 . ?

loop_
_cod_related_entry_id
_cod_related_entry_database
_cod_related_entry_code
1 ChemSpider 30658923
